data_7015054
loop_
_publ_author_name
'Takaki, Daichi'
'Okayama, Tetsuya'
'Shuto, Hiroshi'
'Matsumoto, Sawako'
'Yamaguchi, Yoshitaka'
'Matsumoto, Shinya'

_publ_section_title
;
 Indenyl-functionalised triethylborane adduct of N-heterocyclic
 carbene: stepwise coordination of indenyl and NHC ligands toward
 molybdenum fragment.
;
_journal_issue 7
_journal_name_full 'Dalton transactions (Cambridge, England : 2003)'
_journal_page_first 1445
_journal_page_last 1447
_journal_paper_doi 10.1039/c0dt01641a
_journal_volume 40
_journal_year 2011
_chemical_formula_moiety 'C27 H37 B Mo N2 O2 '
_chemical_formula_sum 'C27 H37 B Mo N2 O2'
_chemical_formula_weight 528.35
_space_group_IT_number 14
_symmetry_cell_setting monoclinic
_symmetry_Int_Tables_number 14
_symmetry_space_group_name_Hall '-P 2ybc'
_symmetry_space_group_name_H-M 'P 1 21/c 1'
_cell_angle_alpha 90.0000
_cell_angle_beta 97.025(5)
_cell_angle_gamma 90.0000
_cell_formula_units_Z 4
_cell_length_a 6.8287(15)
_cell_length_b 26.711(5)
_cell_length_c 14.680(3)
_cell_measurement_reflns_used 5747
_cell_measurement_temperature 296(1)
_cell_measurement_theta_max 67.4
_cell_measurement_theta_min 3.3
_cell_volume 2657.6(9)
_computing_cell_refinement PROCESS-AUTO
_computing_data_collection PROCESS-AUTO
_computing_data_reduction CrystalStructure
_computing_publication_material 'CrystalStructure 3.8'
_computing_structure_refinement SHELXL
_computing_structure_solution SIR92
_diffrn_ambient_temperature 296(1)
_diffrn_detector_area_resol_mean 10.00
_diffrn_measured_fraction_theta_full 0.954
_diffrn_measured_fraction_theta_max 0.954
_diffrn_measurement_device_type 'Rigaku RAXIS-RAPID'
_diffrn_measurement_method \w
_diffrn_radiation_type 'Cu K\a'
_diffrn_radiation_wavelength 1.54187
_diffrn_reflns_av_R_equivalents 0.055
_diffrn_reflns_limit_h_max 7
_diffrn_reflns_limit_h_min -7
_diffrn_reflns_limit_k_max 32
_diffrn_reflns_limit_k_min -31
_diffrn_reflns_limit_l_max 17
_diffrn_reflns_limit_l_min -17
_diffrn_reflns_number 22903
_diffrn_reflns_theta_full 68.25
_diffrn_reflns_theta_max 68.25
_exptl_absorpt_coefficient_mu 4.212
_exptl_absorpt_correction_T_max 0.469
_exptl_absorpt_correction_T_min 0.179
_exptl_absorpt_correction_type multi-scan
_exptl_absorpt_process_details
;
Higashi, T. (1995). Program for Absorption Correction.
Rigaku Corporation, Tokyo, Japan.
;
_exptl_crystal_colour yellow
_exptl_crystal_density_diffrn 1.320
_exptl_crystal_density_method 'not measured'
_exptl_crystal_description needle
_exptl_crystal_F_000 1104.00
_exptl_crystal_size_max 0.50
_exptl_crystal_size_mid 0.25
_exptl_crystal_size_min 0.18
_refine_diff_density_max 0.60
_refine_diff_density_min -0.44
_refine_ls_extinction_method none
_refine_ls_goodness_of_fit_ref 1.076
_refine_ls_hydrogen_treatment refall
_refine_ls_number_parameters 299
_refine_ls_number_reflns 4646
_refine_ls_R_factor_gt 0.0393
_refine_ls_shift/su_max 0.0000
_refine_ls_structure_factor_coef Fsqd
_refine_ls_weighting_details 'w = 1/[\s^2^(Fo^2^)+(0.0628P)^2^+0.5941P] where P=(Fo^2^+2Fc^2^)/3'
_refine_ls_weighting_scheme calc
_refine_ls_wR_factor_ref 0.1130
_reflns_number_gt 3585
_reflns_number_total 4646
_reflns_threshold_expression F^2^>2.0\s(F^2^)
_cod_data_source_file C0DT01641A.TXT
_cod_data_source_block compound4a
_cod_original_formula_sum 'C27 H37 B Mo N2 O2 '
_cod_database_code 7015054

loop_
_symmetry_equiv_pos_site_id
_symmetry_equiv_pos_as_xyz
1 +X,+Y,+Z
2 -X,1/2+Y,1/2-Z
3 -X,-Y,-Z
4 +X,1/2-Y,1/2+Z

loop_
_atom_site_label
_atom_site_type_symbol
_atom_site_fract_x
_atom_site_fract_y
_atom_site_fract_z
_atom_site_U_iso_or_equiv
_atom_site_adp_type
_atom_site_occupancy
_atom_site_symmetry_multiplicity
_atom_site_calc_flag
_atom_site_refinement_flags
_atom_site_disorder_assembly
_atom_site_disorder_group
Mo(1) Mo 0.51056(4) 0.003239(9) 0.215709(18) 0.04416(12) Uani 1.00 1 d . . .
O(1) O 0.1451(5) -0.02879(13) 0.0832(2) 0.1106(12) Uani 1.00 1 d . . .
O(2) O 0.6743(5) -0.08030(12) 0.1005(2) 0.1055(12) Uani 1.00 1 d . . .
N(1) N 0.0815(4) 0.17658(10) 0.04884(19) 0.0461(7) Uani 1.00 1 d . . .
N(2) N -0.1844(4) 0.21818(10) 0.01609(18) 0.0495(7) Uani 1.00 1 d . . .
C(1) C 0.2805(6) -0.01701(15) 0.1336(3) 0.0678(11) Uani 1.00 1 d . . .
C(2) C 0.6161(6) -0.04895(14) 0.1452(2) 0.0648(11) Uani 1.00 1 d . . .
C(3) C 0.3055(8) -0.01689(17) 0.3229(3) 0.0812(14) Uani 1.00 1 d . . .
C(4) C 0.4340(8) -0.05826(15) 0.3172(2) 0.0688(12) Uani 1.00 1 d . . .
C(5) C 0.6334(7) -0.04862(15) 0.3345(2) 0.0776(13) Uani 1.00 1 d . . .
C(6) C 0.3558(7) -0.10830(15) 0.2839(3) 0.0882(15) Uani 1.00 1 d . . .
C(7) C 0.4462(5) 0.08724(11) 0.1784(2) 0.0489(8) Uani 1.00 1 d . . .
C(8) C 0.5968(5) 0.06876(13) 0.1281(2) 0.0547(9) Uani 1.00 1 d . . .
C(9) C 0.7636(5) 0.05594(13) 0.1892(2) 0.0568(9) Uani 1.00 1 d . . .
C(10) C 0.7285(5) 0.07020(12) 0.2802(2) 0.0526(9) Uani 1.00 1 d . . .
C(11) C 0.8447(6) 0.06819(14) 0.3667(3) 0.0699(11) Uani 1.00 1 d . . .
C(12) C 0.7650(7) 0.08456(16) 0.4408(3) 0.0812(13) Uani 1.00 1 d . . .
C(13) C 0.5720(7) 0.10349(15) 0.4345(3) 0.0748(12) Uani 1.00 1 d . . .
C(14) C 0.4577(6) 0.10641(13) 0.3538(2) 0.0586(10) Uani 1.00 1 d . . .
C(15) C 0.5321(5) 0.08962(12) 0.2730(2) 0.0504(9) Uani 1.00 1 d . . .
C(16) C 0.2515(5) 0.10806(12) 0.1387(2) 0.0561(9) Uani 1.00 1 d . . .
C(17) C 0.2742(5) 0.15688(12) 0.0877(2) 0.0502(8) Uani 1.00 1 d . . .
C(18) C -0.0162(4) 0.21777(11) 0.0751(2) 0.0410(7) Uani 1.00 1 d . . .
C(19) C -0.0286(6) 0.15247(15) -0.0232(2) 0.0624(11) Uani 1.00 1 d . . .
C(20) C -0.1937(6) 0.17814(15) -0.0435(2) 0.0641(11) Uani 1.00 1 d . . .
C(21) C -0.3453(6) 0.25512(15) 0.0097(2) 0.0721(12) Uani 1.00 1 d . . .
C(22) C -0.1424(5) 0.25383(14) 0.2260(2) 0.0565(9) Uani 1.00 1 d . . .
C(23) C -0.1777(7) 0.20162(17) 0.2618(3) 0.0898(14) Uani 1.00 1 d . . .
C(24) C 0.2466(5) 0.24840(13) 0.2221(2) 0.0575(9) Uani 1.00 1 d . . .
C(25) C 0.2862(6) 0.28285(19) 0.3055(3) 0.0937(16) Uani 1.00 1 d . . .
C(26) C 0.0412(5) 0.31482(12) 0.1137(2) 0.0530(9) Uani 1.00 1 d . . .
C(27) C 0.1771(6) 0.32155(16) 0.0414(3) 0.0872(15) Uani 1.00 1 d . . .
B(1) B 0.0364(6) 0.25842(13) 0.1600(2) 0.0420(8) Uani 1.00 1 d . . .
H(1) H 0.3237 0.0021 0.3797 0.109 Uani 1.00 1 c R . .
H(2) H 0.1679 -0.0223 0.2999 0.109 Uani 1.00 1 c R . .
H(3) H 0.7206 -0.0752 0.3192 0.093 Uani 1.00 1 c R . .
H(4) H 0.6779 -0.0324 0.3925 0.093 Uani 1.00 1 c R . .
H(5) H 0.2144 -0.1071 0.2731 0.110 Uani 1.00 1 c R . .
H(6) H 0.3958 -0.1333 0.3294 0.110 Uani 1.00 1 c R . .
H(7) H 0.4073 -0.1166 0.2278 0.110 Uani 1.00 1 c R . .
H(8) H 0.5901 0.0685 0.0610 0.066 Uani 1.00 1 c R . .
H(9) H 0.8910 0.0453 0.1715 0.069 Uani 1.00 1 c R . .
H(10) H 0.9730 0.0559 0.3723 0.081 Uani 1.00 1 c R . .
H(11) H 0.8403 0.0833 0.4980 0.094 Uani 1.00 1 c R . .
H(12) H 0.5225 0.1142 0.4875 0.090 Uani 1.00 1 c R . .
H(13) H 0.3306 0.1193 0.3507 0.071 Uani 1.00 1 c R . .
H(14) H 0.1708 0.1139 0.1877 0.067 Uani 1.00 1 c R . .
H(15) H 0.1840 0.0838 0.0968 0.067 Uani 1.00 1 c R . .
H(16) H 0.3407 0.1813 0.1295 0.060 Uani 1.00 1 c R . .
H(17) H 0.3551 0.1512 0.0387 0.060 Uani 1.00 1 c R . .
H(18) H 0.0069 0.1235 -0.0521 0.074 Uani 1.00 1 c R . .
H(19) H -0.2962 0.1706 -0.0892 0.073 Uani 1.00 1 c R . .
H(20) H -0.4417 0.2450 0.0484 0.087 Uani 1.00 1 c R . .
H(21) H -0.4061 0.2573 -0.0527 0.087 Uani 1.00 1 c R . .
H(22) H -0.2930 0.2873 0.0293 0.087 Uani 1.00 1 c R . .
H(23) H -0.1123 0.2761 0.2780 0.069 Uani 1.00 1 c R . .
H(24) H -0.2639 0.2656 0.1914 0.069 Uani 1.00 1 c R . .
H(25) H -0.2699 0.1842 0.2184 0.110 Uani 1.00 1 c R . .
H(26) H -0.2303 0.2041 0.3194 0.110 Uani 1.00 1 c R . .
H(27) H -0.0553 0.1836 0.2704 0.110 Uani 1.00 1 c R . .
H(28) H 0.2502 0.2139 0.2432 0.068 Uani 1.00 1 c R . .
H(29) H 0.3517 0.2526 0.1839 0.068 Uani 1.00 1 c R . .
H(30) H 0.3523 0.3125 0.2886 0.111 Uani 1.00 1 c R . .
H(31) H 0.3679 0.2658 0.3536 0.111 Uani 1.00 1 c R . .
H(32) H 0.1634 0.2919 0.3266 0.111 Uani 1.00 1 c R . .
H(33) H -0.0916 0.3232 0.0868 0.065 Uani 1.00 1 c R . .
H(34) H 0.0787 0.3387 0.1625 0.065 Uani 1.00 1 c R . .
H(35) H 0.3040 0.3325 0.0698 0.113 Uani 1.00 1 c R . .
H(36) H 0.1232 0.3462 -0.0022 0.113 Uani 1.00 1 c R . .
H(37) H 0.1908 0.2903 0.0106 0.113 Uani 1.00 1 c R . .

loop_
_atom_site_aniso_label
_atom_site_aniso_U_11
_atom_site_aniso_U_22
_atom_site_aniso_U_33
_atom_site_aniso_U_12
_atom_site_aniso_U_13
_atom_site_aniso_U_23
Mo(1) 0.0507(2) 0.03163(16) 0.05181(19) 0.00334(12) 0.01292(13) -0.00109(11)
O(1) 0.091(2) 0.088(2) 0.139(3) -0.007(2) -0.039(2) -0.020(2)
O(2) 0.140(3) 0.075(2) 0.108(2) 0.032(2) 0.044(2) -0.0287(19)
N(1) 0.0455(18) 0.0390(14) 0.0537(17) 0.0074(12) 0.0057(13) -0.0026(12)
N(2) 0.0491(19) 0.0493(15) 0.0475(16) 0.0082(13) -0.0049(13) -0.0047(12)
C(1) 0.063(3) 0.048(2) 0.091(3) 0.007(2) 0.003(2) 0.001(2)
C(2) 0.079(3) 0.050(2) 0.067(2) 0.009(2) 0.012(2) -0.0049(18)
C(3) 0.109(4) 0.064(2) 0.081(3) -0.010(2) 0.049(2) -0.002(2)
C(4) 0.108(3) 0.045(2) 0.059(2) -0.012(2) 0.030(2) 0.0038(17)
C(5) 0.113(4) 0.054(2) 0.062(2) -0.004(2) -0.006(2) 0.0106(19)
C(6) 0.122(4) 0.051(2) 0.097(3) -0.021(2) 0.035(3) 0.001(2)
C(7) 0.053(2) 0.0312(16) 0.064(2) 0.0022(14) 0.0113(18) 0.0061(14)
C(8) 0.062(2) 0.048(2) 0.058(2) 0.0026(17) 0.0218(19) 0.0073(16)
C(9) 0.045(2) 0.0481(19) 0.083(2) 0.0020(16) 0.030(2) 0.0055(18)
C(10) 0.048(2) 0.0383(17) 0.071(2) -0.0021(15) 0.0081(19) -0.0007(16)
C(11) 0.059(2) 0.051(2) 0.095(3) -0.0028(19) -0.008(2) 0.000(2)
C(12) 0.101(4) 0.065(2) 0.074(3) -0.010(2) -0.006(2) -0.011(2)
C(13) 0.093(3) 0.062(2) 0.070(2) -0.002(2) 0.010(2) -0.020(2)
C(14) 0.064(2) 0.0425(19) 0.072(2) 0.0008(17) 0.018(2) -0.0113(18)
C(15) 0.057(2) 0.0280(16) 0.068(2) -0.0042(14) 0.0126(18) -0.0012(14)
C(16) 0.058(2) 0.0409(18) 0.070(2) 0.0017(16) 0.0108(19) 0.0091(17)
C(17) 0.046(2) 0.0389(17) 0.067(2) 0.0071(15) 0.0152(18) 0.0046(15)
C(18) 0.042(2) 0.0353(15) 0.0451(18) 0.0028(13) 0.0053(15) 0.0013(13)
C(19) 0.080(3) 0.051(2) 0.055(2) 0.0082(19) -0.001(2) -0.0157(17)
C(20) 0.075(3) 0.065(2) 0.047(2) 0.003(2) -0.011(2) -0.0135(18)
C(21) 0.062(2) 0.073(2) 0.076(2) 0.023(2) -0.014(2) -0.010(2)
C(22) 0.058(2) 0.056(2) 0.055(2) -0.0059(18) 0.0072(18) -0.0046(17)
C(23) 0.105(4) 0.080(3) 0.091(3) -0.021(2) 0.040(2) 0.006(2)
C(24) 0.056(2) 0.051(2) 0.063(2) -0.0030(17) -0.0073(18) -0.0022(18)
C(25) 0.079(3) 0.102(3) 0.091(3) -0.004(2) -0.028(2) -0.025(2)
C(26) 0.053(2) 0.0367(17) 0.069(2) 0.0020(15) 0.0059(18) 0.0032(16)
C(27) 0.097(3) 0.058(2) 0.115(3) 0.003(2) 0.044(3) 0.023(2)
B(1) 0.046(2) 0.0338(17) 0.045(2) 0.0004(16) 0.0014(17) -0.0025(15)
H(1) 0.1079 0.1079 0.1079 0.0000 0.0000 0.0000
H(2) 0.1078 0.1078 0.1078 0.0000 0.0000 0.0000
H(3) 0.0922 0.0922 0.0922 0.0000 0.0000 0.0000
H(4) 0.0922 0.0922 0.0922 0.0000 0.0000 0.0000
H(5) 0.1086 0.1086 0.1086 0.0000 0.0000 0.0000
H(6) 0.1087 0.1087 0.1087 0.0000 0.0000 0.0000
H(7) 0.1087 0.1087 0.1087 0.0000 0.0000 0.0000
H(8) 0.0654 0.0654 0.0654 0.0000 0.0000 0.0000
H(9) 0.0683 0.0683 0.0683 0.0000 0.0000 0.0000
H(10) 0.0804 0.0804 0.0804 0.0000 0.0000 0.0000
H(11) 0.0931 0.0931 0.0931 0.0000 0.0000 0.0000
H(12) 0.0890 0.0890 0.0890 0.0000 0.0000 0.0000
H(13) 0.0703 0.0703 0.0703 0.0000 0.0000 0.0000
H(14) 0.0667 0.0667 0.0667 0.0000 0.0000 0.0000
H(15) 0.0668 0.0668 0.0668 0.0000 0.0000 0.0000
H(16) 0.0599 0.0599 0.0599 0.0000 0.0000 0.0000
H(17) 0.0597 0.0597 0.0597 0.0000 0.0000 0.0000
H(18) 0.0734 0.0734 0.0734 0.0000 0.0000 0.0000
H(19) 0.0725 0.0725 0.0725 0.0000 0.0000 0.0000
H(20) 0.0859 0.0859 0.0859 0.0000 0.0000 0.0000
H(21) 0.0859 0.0859 0.0859 0.0000 0.0000 0.0000
H(22) 0.0859 0.0859 0.0859 0.0000 0.0000 0.0000
H(23) 0.0682 0.0682 0.0682 0.0000 0.0000 0.0000
H(24) 0.0681 0.0681 0.0681 0.0000 0.0000 0.0000
H(25) 0.1091 0.1091 0.1091 0.0000 0.0000 0.0000
H(26) 0.1090 0.1090 0.1090 0.0000 0.0000 0.0000
H(27) 0.1091 0.1091 0.1091 0.0000 0.0000 0.0000
H(28) 0.0669 0.0669 0.0669 0.0000 0.0000 0.0000
H(29) 0.0670 0.0670 0.0670 0.0000 0.0000 0.0000
H(30) 0.1100 0.1100 0.1100 0.0000 0.0000 0.0000
H(31) 0.1100 0.1100 0.1100 0.0000 0.0000 0.0000
H(32) 0.1101 0.1101 0.1101 0.0000 0.0000 0.0000
H(33) 0.0640 0.0640 0.0640 0.0000 0.0000 0.0000
H(34) 0.0640 0.0640 0.0640 0.0000 0.0000 0.0000
H(35) 0.1120 0.1120 0.1120 0.0000 0.0000 0.0000
H(36) 0.1119 0.1119 0.1119 0.0000 0.0000 0.0000
H(37) 0.1120 0.1120 0.1120 0.0000 0.0000 0.0000

loop_
_atom_type_symbol
_atom_type_description
_atom_type_scat_dispersion_real
_atom_type_scat_dispersion_imag
_atom_type_scat_source
C C 0.018 0.009
;
International Tables for Crystallography
(1992, Vol. C, Tables 4.2.6.8 and 6.1.1.4)
;
H H 0.000 0.000
;
International Tables for Crystallography
(1992, Vol. C, Table 6.1.1.4)
;
B B 0.009 0.004
;
International Tables for Crystallography
(1992, Vol. C, Tables 4.2.6.8 and 6.1.1.4)
;
Mo Mo -0.048 2.734
;
International Tables for Crystallography
(1992, Vol. C, Tables 4.2.6.8 and 6.1.1.4)
;
N N 0.031 0.018
;
International Tables for Crystallography
(1992, Vol. C, Tables 4.2.6.8 and 6.1.1.4)
;
O O 0.049 0.032
;
International Tables for Crystallography
(1992, Vol. C, Tables 4.2.6.8 and 6.1.1.4)
;

loop_
_geom_angle_atom_site_label_1
_geom_angle_atom_site_label_2
_geom_angle_atom_site_label_3
_geom_angle
_geom_angle_publ_flag
_geom_angle_site_symmetry_1
_geom_angle_site_symmetry_2
_geom_angle_site_symmetry_3
C(1) Mo(1) C(2) 78.00(18) yes . . .
C(1) Mo(1) C(3) 81.05(18) yes . . .
C(1) Mo(1) C(4) 88.41(17) yes . . .
C(1) Mo(1) C(5) 119.71(17) yes . . .
C(1) Mo(1) C(7) 90.42(14) yes . . .
C(1) Mo(1) C(8) 96.24(16) yes . . .
C(1) Mo(1) C(9) 129.45(16) yes . . .
C(1) Mo(1) C(10) 148.78(14) yes . . .
C(1) Mo(1) C(15) 119.07(14) yes . . .
C(2) Mo(1) C(3) 119.90(16) yes . . .
C(2) Mo(1) C(4) 87.79(16) yes . . .
C(2) Mo(1) C(5) 81.16(16) yes . . .
C(2) Mo(1) C(7) 129.78(15) yes . . .
C(2) Mo(1) C(8) 96.44(15) yes . . .
C(2) Mo(1) C(9) 90.79(16) yes . . .
C(2) Mo(1) C(10) 119.18(15) yes . . .
C(2) Mo(1) C(15) 148.56(15) yes . . .
C(3) Mo(1) C(4) 35.83(17) yes . . .
C(3) Mo(1) C(5) 62.35(18) yes . . .
C(3) Mo(1) C(7) 105.81(15) yes . . .
C(3) Mo(1) C(8) 141.66(15) yes . . .
C(3) Mo(1) C(9) 142.56(15) yes . . .
C(3) Mo(1) C(10) 107.45(15) yes . . .
C(3) Mo(1) C(15) 90.07(14) yes . . .
C(4) Mo(1) C(5) 34.69(18) yes . . .
C(4) Mo(1) C(7) 141.17(15) yes . . .
C(4) Mo(1) C(8) 174.27(13) yes . . .
C(4) Mo(1) C(9) 140.85(15) yes . . .
C(4) Mo(1) C(10) 116.37(13) yes . . .
C(4) Mo(1) C(15) 117.02(13) yes . . .
C(5) Mo(1) C(7) 142.64(13) yes . . .
C(5) Mo(1) C(8) 142.15(15) yes . . .
C(5) Mo(1) C(9) 106.55(15) yes . . .
C(5) Mo(1) C(10) 89.93(13) yes . . .
C(5) Mo(1) C(15) 107.75(12) yes . . .
C(7) Mo(1) C(8) 35.86(13) yes . . .
C(7) Mo(1) C(9) 59.75(12) yes . . .
C(7) Mo(1) C(10) 58.41(11) yes . . .
C(7) Mo(1) C(15) 34.90(11) yes . . .
C(8) Mo(1) C(9) 35.61(13) yes . . .
C(8) Mo(1) C(10) 58.13(12) yes . . .
C(8) Mo(1) C(15) 57.69(13) yes . . .
C(9) Mo(1) C(10) 35.12(13) yes . . .
C(9) Mo(1) C(15) 57.81(13) yes . . .
C(10) Mo(1) C(15) 33.95(12) yes . . .
C(17) N(1) C(18) 128.7(2) yes . . .
C(17) N(1) C(19) 120.6(2) yes . . .
C(18) N(1) C(19) 110.6(2) yes . . .
C(18) N(2) C(20) 111.7(2) yes . . .
C(18) N(2) C(21) 128.0(2) yes . . .
C(20) N(2) C(21) 120.3(2) yes . . .
Mo(1) C(1) O(1) 178.6(4) yes . . .
Mo(1) C(2) O(2) 177.7(3) yes . . .
Mo(1) C(3) C(4) 73.1(2) yes . . .
Mo(1) C(4) C(3) 71.1(2) yes . . .
Mo(1) C(4) C(5) 72.0(2) yes . . .
Mo(1) C(4) C(6) 121.4(2) yes . . .
C(3) C(4) C(5) 116.6(3) yes . . .
C(3) C(4) C(6) 121.0(4) yes . . .
C(5) C(4) C(6) 122.1(4) yes . . .
Mo(1) C(5) C(4) 73.3(2) yes . . .
Mo(1) C(7) C(8) 70.27(18) yes . . .
Mo(1) C(7) C(15) 76.94(18) yes . . .
Mo(1) C(7) C(16) 125.6(2) yes . . .
C(8) C(7) C(15) 106.3(3) yes . . .
C(8) C(7) C(16) 126.2(3) yes . . .
C(15) C(7) C(16) 126.7(3) yes . . .
Mo(1) C(8) C(7) 73.9(2) yes . . .
Mo(1) C(8) C(9) 72.5(2) yes . . .
C(7) C(8) C(9) 109.5(3) yes . . .
Mo(1) C(9) C(8) 71.9(2) yes . . .
Mo(1) C(9) C(10) 77.9(2) yes . . .
C(8) C(9) C(10) 108.4(3) yes . . .
Mo(1) C(10) C(9) 66.96(19) yes . . .
Mo(1) C(10) C(11) 124.7(2) yes . . .
Mo(1) C(10) C(15) 73.48(19) yes . . .
C(9) C(10) C(11) 133.3(3) yes . . .
C(9) C(10) C(15) 106.8(3) yes . . .
C(11) C(10) C(15) 119.9(3) yes . . .
C(10) C(11) C(12) 118.4(4) yes . . .
C(11) C(12) C(13) 122.2(4) yes . . .
C(12) C(13) C(14) 121.3(4) yes . . .
C(13) C(14) C(15) 119.5(3) yes . . .
Mo(1) C(15) C(7) 68.17(17) yes . . .
Mo(1) C(15) C(10) 72.57(18) yes . . .
Mo(1) C(15) C(14) 124.8(2) yes . . .
C(7) C(15) C(10) 108.8(3) yes . . .
C(7) C(15) C(14) 132.4(3) yes . . .
C(10) C(15) C(14) 118.8(3) yes . . .
C(7) C(16) C(17) 111.8(2) yes . . .
N(1) C(17) C(16) 111.0(2) yes . . .
N(1) C(18) N(2) 103.4(2) yes . . .
N(1) C(18) B(1) 132.1(2) yes . . .
N(2) C(18) B(1) 124.4(2) yes . . .
N(1) C(19) C(20) 107.5(3) yes . . .
N(2) C(20) C(19) 106.7(3) yes . . .
C(23) C(22) B(1) 115.5(3) yes . . .
C(25) C(24) B(1) 114.1(3) yes . . .
C(27) C(26) B(1) 116.4(3) yes . . .
C(18) B(1) C(22) 106.5(2) yes . . .
C(18) B(1) C(24) 114.1(2) yes . . .
C(18) B(1) C(26) 107.5(2) yes . . .
C(22) B(1) C(24) 108.9(2) yes . . .
C(22) B(1) C(26) 111.2(2) yes . . .
C(24) B(1) C(26) 108.7(2) yes . . .
Mo(1) C(3) H(1) 116.2 no . . .
Mo(1) C(3) H(2) 116.2 no . . .
C(4) C(3) H(1) 116.2 no . . .
C(4) C(3) H(2) 116.2 no . . .
H(1) C(3) H(2) 113.2 no . . .
Mo(1) C(5) H(3) 116.2 no . . .
Mo(1) C(5) H(4) 116.2 no . . .
C(4) C(5) H(3) 116.2 no . . .
C(4) C(5) H(4) 116.2 no . . .
H(3) C(5) H(4) 113.2 no . . .
C(4) C(6) H(5) 109.5 no . . .
C(4) C(6) H(6) 109.5 no . . .
C(4) C(6) H(7) 109.5 no . . .
H(5) C(6) H(6) 109.5 no . . .
H(5) C(6) H(7) 109.5 no . . .
H(6) C(6) H(7) 109.5 no . . .
Mo(1) C(8) H(8) 125.1 no . . .
C(7) C(8) H(8) 125.1 no . . .
C(9) C(8) H(8) 125.1 no . . .
Mo(1) C(9) H(9) 125.3 no . . .
C(8) C(9) H(9) 125.3 no . . .
C(10) C(9) H(9) 125.3 no . . .
C(10) C(11) H(10) 120.8 no . . .
C(12) C(11) H(10) 120.8 no . . .
C(11) C(12) H(11) 118.9 no . . .
C(13) C(12) H(11) 118.9 no . . .
C(12) C(13) H(12) 119.3 no . . .
C(14) C(13) H(12) 119.4 no . . .
C(13) C(14) H(13) 120.3 no . . .
C(15) C(14) H(13) 120.3 no . . .
C(7) C(16) H(14) 109.2 no . . .
C(7) C(16) H(15) 109.2 no . . .
C(17) C(16) H(14) 109.3 no . . .
C(17) C(16) H(15) 109.3 no . . .
H(14) C(16) H(15) 107.9 no . . .
N(1) C(17) H(16) 109.4 no . . .
N(1) C(17) H(17) 109.4 no . . .
C(16) C(17) H(16) 109.4 no . . .
C(16) C(17) H(17) 109.4 no . . .
H(16) C(17) H(17) 108.0 no . . .
N(1) C(19) H(18) 126.2 no . . .
C(20) C(19) H(18) 126.2 no . . .
N(2) C(20) H(19) 126.7 no . . .
C(19) C(20) H(19) 126.7 no . . .
N(2) C(21) H(20) 109.5 no . . .
N(2) C(21) H(21) 109.5 no . . .
N(2) C(21) H(22) 109.5 no . . .
H(20) C(21) H(21) 109.5 no . . .
H(20) C(21) H(22) 109.5 no . . .
H(21) C(21) H(22) 109.5 no . . .
C(23) C(22) H(23) 108.4 no . . .
C(23) C(22) H(24) 108.4 no . . .
B(1) C(22) H(23) 108.4 no . . .
B(1) C(22) H(24) 108.4 no . . .
H(23) C(22) H(24) 107.5 no . . .
C(22) C(23) H(25) 109.5 no . . .
C(22) C(23) H(26) 109.5 no . . .
C(22) C(23) H(27) 109.5 no . . .
H(25) C(23) H(26) 109.5 no . . .
H(25) C(23) H(27) 109.5 no . . .
H(26) C(23) H(27) 109.5 no . . .
C(25) C(24) H(28) 108.7 no . . .
C(25) C(24) H(29) 108.7 no . . .
B(1) C(24) H(28) 108.7 no . . .
B(1) C(24) H(29) 108.7 no . . .
H(28) C(24) H(29) 107.6 no . . .
C(24) C(25) H(30) 109.5 no . . .
C(24) C(25) H(31) 109.5 no . . .
C(24) C(25) H(32) 109.5 no . . .
H(30) C(25) H(31) 109.5 no . . .
H(30) C(25) H(32) 109.5 no . . .
H(31) C(25) H(32) 109.5 no . . .
C(27) C(26) H(33) 108.2 no . . .
C(27) C(26) H(34) 108.2 no . . .
B(1) C(26) H(33) 108.2 no . . .
B(1) C(26) H(34) 108.2 no . . .
H(33) C(26) H(34) 107.3 no . . .
C(26) C(27) H(35) 109.5 no . . .
C(26) C(27) H(36) 109.5 no . . .
C(26) C(27) H(37) 109.5 no . . .
H(35) C(27) H(36) 109.5 no . . .
H(35) C(27) H(37) 109.5 no . . .
H(36) C(27) H(37) 109.5 no . . .

loop_
_geom_bond_atom_site_label_1
_geom_bond_atom_site_label_2
_geom_bond_distance
_geom_bond_publ_flag
_geom_bond_site_symmetry_1
_geom_bond_site_symmetry_2
Mo(1) C(1) 1.936(4) yes . .
Mo(1) C(2) 1.928(4) yes . .
Mo(1) C(3) 2.295(5) yes . .
Mo(1) C(4) 2.320(4) yes . .
Mo(1) C(5) 2.304(4) yes . .
Mo(1) C(7) 2.339(2) yes . .
Mo(1) C(8) 2.291(3) yes . .
Mo(1) C(9) 2.298(3) yes . .
Mo(1) C(10) 2.442(3) yes . .
Mo(1) C(15) 2.454(3) yes . .
O(1) C(1) 1.155(5) yes . .
O(2) C(2) 1.163(5) yes . .
N(1) C(17) 1.466(4) yes . .
N(1) C(18) 1.366(4) yes . .
N(1) C(19) 1.380(4) yes . .
N(2) C(18) 1.351(4) yes . .
N(2) C(20) 1.379(4) yes . .
N(2) C(21) 1.471(4) yes . .
C(3) C(4) 1.420(6) yes . .
C(4) C(5) 1.379(7) yes . .
C(4) C(6) 1.499(5) yes . .
C(7) C(8) 1.426(5) yes . .
C(7) C(15) 1.441(4) yes . .
C(7) C(16) 1.493(4) yes . .
C(8) C(9) 1.403(5) yes . .
C(9) C(10) 1.437(5) yes . .
C(10) C(11) 1.414(5) yes . .
C(10) C(15) 1.430(5) yes . .
C(11) C(12) 1.347(7) yes . .
C(12) C(13) 1.404(7) yes . .
C(13) C(14) 1.339(5) yes . .
C(14) C(15) 1.419(5) yes . .
C(16) C(17) 1.521(4) yes . .
C(18) B(1) 1.660(4) yes . .
C(19) C(20) 1.322(5) yes . .
C(22) C(23) 1.520(5) yes . .
C(22) B(1) 1.653(5) yes . .
C(24) C(25) 1.529(5) yes . .
C(24) B(1) 1.626(5) yes . .
C(26) C(27) 1.503(6) yes . .
C(26) B(1) 1.655(4) yes . .
C(3) H(1) 0.970 no . .
C(3) H(2) 0.970 no . .
C(5) H(3) 0.970 no . .
C(5) H(4) 0.970 no . .
C(6) H(5) 0.960 no . .
C(6) H(6) 0.960 no . .
C(6) H(7) 0.960 no . .
C(8) H(8) 0.980 no . .
C(9) H(9) 0.980 no . .
C(11) H(10) 0.930 no . .
C(12) H(11) 0.930 no . .
C(13) H(12) 0.930 no . .
C(14) H(13) 0.930 no . .
C(16) H(14) 0.970 no . .
C(16) H(15) 0.970 no . .
C(17) H(16) 0.970 no . .
C(17) H(17) 0.970 no . .
C(19) H(18) 0.930 no . .
C(20) H(19) 0.930 no . .
C(21) H(20) 0.960 no . .
C(21) H(21) 0.960 no . .
C(21) H(22) 0.960 no . .
C(22) H(23) 0.970 no . .
C(22) H(24) 0.970 no . .
C(23) H(25) 0.960 no . .
C(23) H(26) 0.960 no . .
C(23) H(27) 0.960 no . .
C(24) H(28) 0.970 no . .
C(24) H(29) 0.970 no . .
C(25) H(30) 0.960 no . .
C(25) H(31) 0.960 no . .
C(25) H(32) 0.960 no . .
C(26) H(33) 0.970 no . .
C(26) H(34) 0.970 no . .
C(27) H(35) 0.960 no . .
C(27) H(36) 0.960 no . .
C(27) H(37) 0.960 no . .

loop_
_geom_contact_atom_site_label_1
_geom_contact_atom_site_label_2
_geom_contact_distance
_geom_contact_publ_flag
_geom_contact_site_symmetry_1
_geom_contact_site_symmetry_2
O(1) O(1) 3.328(5) ? . 3_555
O(1) O(2) 3.535(5) ? . 1_455
O(1) C(19) 3.486(5) ? . 3_555
O(2) O(1) 3.535(5) ? . 1_655
O(2) C(17) 3.490(4) ? . 3_655
O(2) C(19) 3.396(5) ? . 3_655
C(10) C(23) 3.584(5) ? . 1_655
C(17) O(2) 3.490(4) ? . 3_655
C(19) O(1) 3.486(5) ? . 3_555
C(19) O(2) 3.396(5) ? . 3_655
C(23) C(10) 3.584(5) ? . 1_455
O(1) H(8) 3.132 ? . 3_655
O(1) H(9) 3.027 ? . 1_455
O(1) H(15) 3.570 ? . 3_555
O(1) H(18) 2.750 ? . 3_555
O(2) H(8) 2.817 ? . 3_655
O(2) H(15) 3.166 ? . 3_655
O(2) H(17) 2.776 ? . 3_655
O(2) H(18) 2.637 ? . 3_655
O(2) H(19) 3.523 ? . 3_555
O(2) H(30) 3.309 ? . 2_645
N(1) H(32) 3.480 ? . 4_554
N(2) H(23) 3.592 ? . 4_554
N(2) H(26) 3.539 ? . 4_554
C(1) H(8) 3.384 ? . 3_655
C(1) H(9) 3.243 ? . 1_455
C(1) H(18) 3.577 ? . 3_555
C(2) H(8) 3.221 ? . 3_655
C(3) H(10) 3.140 ? . 1_455
C(3) H(11) 3.419 ? . 3_656
C(4) H(11) 3.543 ? . 3_656
C(4) H(12) 3.215 ? . 3_656
C(5) H(12) 3.422 ? . 3_656
C(5) H(34) 3.592 ? . 2_645
C(5) H(35) 3.479 ? . 2_645
C(6) H(12) 3.361 ? . 3_656
C(6) H(19) 3.290 ? . 3_555
C(6) H(23) 3.572 ? . 2_545
C(6) H(24) 3.455 ? . 2_545
C(6) H(30) 3.177 ? . 2_645
C(6) H(33) 3.324 ? . 2_545
C(6) H(34) 3.464 ? . 2_545
C(6) H(35) 3.361 ? . 2_645
C(7) H(25) 3.245 ? . 1_655
C(8) H(25) 3.435 ? . 1_655
C(9) H(14) 3.185 ? . 1_655
C(9) H(15) 3.404 ? . 1_655
C(9) H(25) 3.463 ? . 1_655
C(10) H(25) 3.177 ? . 1_655
C(10) H(27) 3.380 ? . 1_655
C(11) H(2) 3.494 ? . 1_655
C(11) H(27) 3.493 ? . 1_655
C(11) H(36) 3.414 ? . 4_655
C(12) H(33) 3.333 ? . 4_655
C(12) H(36) 3.099 ? . 4_655
C(13) H(6) 3.536 ? . 3_656
C(13) H(22) 3.315 ? . 4_655
C(13) H(26) 3.530 ? . 1_655
C(13) H(33) 3.585 ? . 4_655
C(13) H(35) 3.332 ? . 4_555
C(13) H(36) 3.572 ? . 4_555
C(14) H(25) 3.554 ? . 1_655
C(14) H(26) 3.445 ? . 1_655
C(14) H(36) 3.532 ? . 4_555
C(15) H(25) 3.020 ? . 1_655
C(15) H(26) 3.490 ? . 1_655
C(16) H(9) 3.064 ? . 1_455
C(17) H(20) 3.147 ? . 1_655
C(17) H(25) 3.528 ? . 1_655
C(19) H(23) 3.476 ? . 4_554
C(19) H(32) 3.082 ? . 4_554
C(20) H(7) 3.344 ? . 3_555
C(20) H(17) 3.519 ? . 1_455
C(20) H(23) 3.004 ? . 4_554
C(20) H(31) 3.519 ? . 4_454
C(20) H(32) 3.370 ? . 4_554
C(21) H(16) 3.536 ? . 1_455
C(21) H(17) 3.505 ? . 1_455
C(21) H(26) 3.185 ? . 4_554
C(21) H(29) 3.482 ? . 1_455
C(21) H(31) 2.881 ? . 4_454
C(21) H(35) 3.361 ? . 1_455
C(21) H(37) 3.306 ? . 1_455
C(22) H(6) 3.521 ? . 2_555
C(22) H(29) 3.434 ? . 1_455
C(23) H(21) 3.478 ? . 4_555
C(23) H(29) 3.549 ? . 1_455
C(24) H(20) 3.517 ? . 1_655
C(24) H(24) 3.458 ? . 1_655
C(25) H(7) 3.476 ? . 2_655
C(25) H(19) 3.315 ? . 4_655
C(25) H(21) 2.971 ? . 4_655
C(26) H(3) 3.444 ? . 2_655
C(26) H(5) 3.297 ? . 2_555
C(26) H(6) 3.483 ? . 2_555
C(26) H(11) 3.407 ? . 4_454
C(27) H(3) 3.454 ? . 2_655
C(27) H(6) 3.494 ? . 2_655
C(27) H(11) 3.435 ? . 4_454
C(27) H(12) 3.097 ? . 4_554
C(27) H(13) 3.486 ? . 4_554
C(27) H(20) 3.303 ? . 1_655
H(1) H(4) 3.443 ? . 3_656
H(1) H(10) 2.783 ? . 1_455
H(1) H(11) 3.189 ? . 3_656
H(2) C(11) 3.494 ? . 1_455
H(2) H(3) 3.408 ? . 1_455
H(2) H(9) 3.086 ? . 1_455
H(2) H(10) 2.759 ? . 1_455
H(2) H(11) 3.391 ? . 3_656
H(3) C(26) 3.444 ? . 2_645
H(3) C(27) 3.454 ? . 2_645
H(3) H(2) 3.408 ? . 1_655
H(3) H(30) 3.400 ? . 2_645
H(3) H(34) 2.674 ? . 2_645
H(3) H(35) 2.973 ? . 2_645
H(3) H(36) 3.473 ? . 2_645
H(4) H(1) 3.443 ? . 3_656
H(4) H(12) 3.216 ? . 3_656
H(5) C(26) 3.297 ? . 2_545
H(5) H(11) 3.484 ? . 3_656
H(5) H(18) 3.436 ? . 3_555
H(5) H(19) 3.295 ? . 3_555
H(5) H(23) 3.267 ? . 2_545
H(5) H(24) 3.453 ? . 2_545
H(5) H(33) 2.971 ? . 2_545
H(5) H(34) 2.731 ? . 2_545
H(6) C(13) 3.536 ? . 3_656
H(6) C(22) 3.521 ? . 2_545
H(6) C(26) 3.483 ? . 2_545
H(6) C(27) 3.494 ? . 2_645
H(6) H(11) 3.436 ? . 3_656
H(6) H(12) 2.726 ? . 3_656
H(6) H(22) 3.108 ? . 2_545
H(6) H(23) 3.369 ? . 2_545
H(6) H(24) 2.853 ? . 2_545
H(6) H(29) 3.518 ? . 2_645
H(6) H(30) 2.964 ? . 2_645
H(6) H(33) 2.794 ? . 2_545
H(6) H(34) 3.341 ? . 2_545
H(6) H(35) 2.547 ? . 2_645
H(7) C(20) 3.344 ? . 3_555
H(7) C(25) 3.476 ? . 2_645
H(7) H(18) 3.591 ? . 3_555
H(7) H(19) 2.534 ? . 3_555
H(7) H(23) 3.498 ? . 2_545
H(7) H(24) 3.543 ? . 2_545
H(7) H(30) 2.536 ? . 2_645
H(8) O(1) 3.132 ? . 3_655
H(8) O(2) 2.817 ? . 3_655
H(8) C(1) 3.384 ? . 3_655
H(8) C(2) 3.221 ? . 3_655
H(9) O(1) 3.027 ? . 1_655
H(9) C(1) 3.243 ? . 1_655
H(9) C(16) 3.064 ? . 1_655
H(9) H(2) 3.086 ? . 1_655
H(9) H(14) 2.636 ? . 1_655
H(9) H(15) 2.607 ? . 1_655
H(10) C(3) 3.140 ? . 1_655
H(10) H(1) 2.783 ? . 1_655
H(10) H(2) 2.759 ? . 1_655
H(10) H(13) 3.021 ? . 1_655
H(10) H(14) 3.531 ? . 1_655
H(10) H(36) 3.290 ? . 4_655
H(11) C(3) 3.419 ? . 3_656
H(11) C(4) 3.543 ? . 3_656
H(11) C(26) 3.407 ? . 4_655
H(11) C(27) 3.435 ? . 4_655
H(11) H(1) 3.189 ? . 3_656
H(11) H(2) 3.391 ? . 3_656
H(11) H(5) 3.484 ? . 3_656
H(11) H(6) 3.436 ? . 3_656
H(11) H(33) 2.830 ? . 4_655
H(11) H(34) 3.444 ? . 4_655
H(11) H(36) 2.698 ? . 4_655
H(12) C(4) 3.215 ? . 3_656
H(12) C(5) 3.422 ? . 3_656
H(12) C(6) 3.361 ? . 3_656
H(12) C(27) 3.097 ? . 4_555
H(12) H(4) 3.216 ? . 3_656
H(12) H(6) 2.726 ? . 3_656
H(12) H(21) 3.527 ? . 4_655
H(12) H(22) 2.950 ? . 4_655
H(12) H(33) 3.305 ? . 4_655
H(12) H(35) 2.481 ? . 4_555
H(12) H(36) 2.946 ? . 4_555
H(12) H(37) 3.455 ? . 4_555
H(13) C(27) 3.486 ? . 4_555
H(13) H(10) 3.021 ? . 1_455
H(13) H(35) 3.490 ? . 4_555
H(13) H(36) 2.875 ? . 4_555
H(13) H(37) 3.577 ? . 4_555
H(14) C(9) 3.185 ? . 1_455
H(14) H(9) 2.636 ? . 1_455
H(14) H(10) 3.531 ? . 1_455
H(15) O(1) 3.570 ? . 3_555
H(15) O(2) 3.166 ? . 3_655
H(15) C(9) 3.404 ? . 1_455
H(15) H(9) 2.607 ? . 1_455
H(16) C(21) 3.536 ? . 1_655
H(16) H(20) 2.636 ? . 1_655
H(16) H(24) 3.547 ? . 1_655
H(16) H(25) 2.816 ? . 1_655
H(17) O(2) 2.776 ? . 3_655
H(17) C(20) 3.519 ? . 1_655
H(17) C(21) 3.505 ? . 1_655
H(17) H(19) 3.250 ? . 1_655
H(17) H(20) 2.858 ? . 1_655
H(17) H(25) 3.555 ? . 1_655
H(17) H(31) 3.516 ? . 4_554
H(17) H(32) 3.567 ? . 4_554
H(18) O(1) 2.750 ? . 3_555
H(18) O(2) 2.637 ? . 3_655
H(18) C(1) 3.577 ? . 3_555
H(18) H(5) 3.436 ? . 3_555
H(18) H(7) 3.591 ? . 3_555
H(18) H(32) 3.145 ? . 4_554
H(19) O(2) 3.523 ? . 3_555
H(19) C(6) 3.290 ? . 3_555
H(19) C(25) 3.315 ? . 4_454
H(19) H(5) 3.295 ? . 3_555
H(19) H(7) 2.534 ? . 3_555
H(19) H(17) 3.250 ? . 1_455
H(19) H(23) 2.829 ? . 4_554
H(19) H(30) 2.851 ? . 4_454
H(19) H(31) 2.895 ? . 4_454
H(20) C(17) 3.147 ? . 1_455
H(20) C(24) 3.517 ? . 1_455
H(20) C(27) 3.303 ? . 1_455
H(20) H(16) 2.636 ? . 1_455
H(20) H(17) 2.858 ? . 1_455
H(20) H(29) 2.584 ? . 1_455
H(20) H(31) 3.007 ? . 4_454
H(20) H(35) 2.951 ? . 1_455
H(20) H(37) 2.781 ? . 1_455
H(21) C(23) 3.478 ? . 4_554
H(21) C(25) 2.971 ? . 4_454
H(21) H(12) 3.527 ? . 4_454
H(21) H(23) 3.495 ? . 4_554
H(21) H(26) 2.566 ? . 4_554
H(21) H(30) 3.269 ? . 4_454
H(21) H(31) 2.033 ? . 4_454
H(21) H(32) 3.497 ? . 4_454
H(21) H(35) 3.471 ? . 1_455
H(21) H(37) 3.137 ? . 1_455
H(22) C(13) 3.315 ? . 4_454
H(22) H(6) 3.108 ? . 2_555
H(22) H(12) 2.950 ? . 4_454
H(22) H(26) 3.170 ? . 4_554
H(22) H(31) 3.544 ? . 4_454
H(22) H(35) 3.128 ? . 1_455
H(22) H(37) 3.503 ? . 1_455
H(23) N(2) 3.592 ? . 4_555
H(23) C(6) 3.572 ? . 2_555
H(23) C(19) 3.476 ? . 4_555
H(23) C(20) 3.004 ? . 4_555
H(23) H(5) 3.267 ? . 2_555
H(23) H(6) 3.369 ? . 2_555
H(23) H(7) 3.498 ? . 2_555
H(23) H(19) 2.829 ? . 4_555
H(23) H(21) 3.495 ? . 4_555
H(24) C(6) 3.455 ? . 2_555
H(24) C(24) 3.458 ? . 1_455
H(24) H(5) 3.453 ? . 2_555
H(24) H(6) 2.853 ? . 2_555
H(24) H(7) 3.543 ? . 2_555
H(24) H(16) 3.547 ? . 1_455
H(24) H(29) 2.637 ? . 1_455
H(24) H(30) 3.376 ? . 1_455
H(25) C(7) 3.245 ? . 1_455
H(25) C(8) 3.435 ? . 1_455
H(25) C(9) 3.463 ? . 1_455
H(25) C(10) 3.177 ? . 1_455
H(25) C(14) 3.554 ? . 1_455
H(25) C(15) 3.020 ? . 1_455
H(25) C(17) 3.528 ? . 1_455
H(25) H(16) 2.816 ? . 1_455
H(25) H(17) 3.555 ? . 1_455
H(25) H(28) 3.435 ? . 1_455
H(25) H(29) 3.156 ? . 1_455
H(26) N(2) 3.539 ? . 4_555
H(26) C(13) 3.530 ? . 1_455
H(26) C(14) 3.445 ? . 1_455
H(26) C(15) 3.490 ? . 1_455
H(26) C(21) 3.185 ? . 4_555
H(26) H(21) 2.566 ? . 4_555
H(26) H(22) 3.170 ? . 4_555
H(26) H(28) 3.596 ? . 1_455
H(26) H(29) 3.521 ? . 1_455
H(26) H(31) 3.291 ? . 1_455
H(26) H(36) 3.598 ? . 4_555
H(27) C(10) 3.380 ? . 1_455
H(27) C(11) 3.493 ? . 1_455
H(27) H(36) 3.502 ? . 4_555
H(28) H(25) 3.435 ? . 1_655
H(28) H(26) 3.596 ? . 1_655
H(29) C(21) 3.482 ? . 1_655
H(29) C(22) 3.434 ? . 1_655
H(29) C(23) 3.549 ? . 1_655
H(29) H(6) 3.518 ? . 2_655
H(29) H(20) 2.584 ? . 1_655
H(29) H(24) 2.637 ? . 1_655
H(29) H(25) 3.156 ? . 1_655
H(29) H(26) 3.521 ? . 1_655
H(30) O(2) 3.309 ? . 2_655
H(30) C(6) 3.177 ? . 2_655
H(30) H(3) 3.400 ? . 2_655
H(30) H(6) 2.964 ? . 2_655
H(30) H(7) 2.536 ? . 2_655
H(30) H(19) 2.851 ? . 4_655
H(30) H(21) 3.269 ? . 4_655
H(30) H(24) 3.376 ? . 1_655
H(31) C(20) 3.519 ? . 4_655
H(31) C(21) 2.881 ? . 4_655
H(31) H(17) 3.516 ? . 4_555
H(31) H(19) 2.895 ? . 4_655
H(31) H(20) 3.007 ? . 4_655
H(31) H(21) 2.033 ? . 4_655
H(31) H(22) 3.544 ? . 4_655
H(31) H(26) 3.291 ? . 1_655
H(31) H(37) 3.114 ? . 4_555
H(32) N(1) 3.480 ? . 4_555
H(32) C(19) 3.082 ? . 4_555
H(32) C(20) 3.370 ? . 4_555
H(32) H(17) 3.567 ? . 4_555
H(32) H(18) 3.145 ? . 4_555
H(32) H(21) 3.497 ? . 4_655
H(32) H(37) 3.467 ? . 4_555
H(33) C(6) 3.324 ? . 2_555
H(33) C(12) 3.333 ? . 4_454
H(33) C(13) 3.585 ? . 4_454
H(33) H(5) 2.971 ? . 2_555
H(33) H(6) 2.794 ? . 2_555
H(33) H(11) 2.830 ? . 4_454
H(33) H(12) 3.305 ? . 4_454
H(34) C(5) 3.592 ? . 2_655
H(34) C(6) 3.464 ? . 2_555
H(34) H(3) 2.674 ? . 2_655
H(34) H(5) 2.731 ? . 2_555
H(34) H(6) 3.341 ? . 2_555
H(34) H(11) 3.444 ? . 4_454
H(35) C(5) 3.479 ? . 2_655
H(35) C(6) 3.361 ? . 2_655
H(35) C(13) 3.332 ? . 4_554
H(35) C(21) 3.361 ? . 1_655
H(35) H(3) 2.973 ? . 2_655
H(35) H(6) 2.547 ? . 2_655
H(35) H(12) 2.481 ? . 4_554
H(35) H(13) 3.490 ? . 4_554
H(35) H(20) 2.951 ? . 1_655
H(35) H(21) 3.471 ? . 1_655
H(35) H(22) 3.128 ? . 1_655
H(36) C(11) 3.414 ? . 4_454
H(36) C(12) 3.099 ? . 4_454
H(36) C(13) 3.572 ? . 4_554
H(36) C(14) 3.532 ? . 4_554
H(36) H(3) 3.473 ? . 2_655
H(36) H(10) 3.290 ? . 4_454
H(36) H(11) 2.698 ? . 4_454
H(36) H(12) 2.946 ? . 4_554
H(36) H(13) 2.875 ? . 4_554
H(36) H(26) 3.598 ? . 4_554
H(36) H(27) 3.502 ? . 4_554
H(37) C(21) 3.306 ? . 1_655
H(37) H(12) 3.455 ? . 4_554
H(37) H(13) 3.577 ? . 4_554
H(37) H(20) 2.781 ? . 1_655
H(37) H(21) 3.137 ? . 1_655
H(37) H(22) 3.503 ? . 1_655
H(37) H(31) 3.114 ? . 4_554
H(37) H(32) 3.467 ? . 4_554
C(14) H(1) 2.972(3) ? . .
C(11) H(4) 2.961(3) ? . .

loop_
_geom_torsion_atom_site_label_1
_geom_torsion_atom_site_label_2
_geom_torsion_atom_site_label_3
_geom_torsion_atom_site_label_4
_geom_torsion
_geom_torsion_publ_flag
_geom_torsion_site_symmetry_1
_geom_torsion_site_symmetry_2
_geom_torsion_site_symmetry_3
_geom_torsion_site_symmetry_4
C(1) Mo(1) C(2) O(2) 16(9) ? . . . .
C(2) Mo(1) C(1) O(1) -62(16) ? . . . .
C(1) Mo(1) C(3) C(4) 99.8(2) ? . . . .
C(3) Mo(1) C(1) O(1) 174(10) ? . . . .
C(1) Mo(1) C(4) C(3) -76.9(2) ? . . . .
C(1) Mo(1) C(4) C(5) 155.7(2) ? . . . .
C(1) Mo(1) C(4) C(6) 38.6(4) ? . . . .
C(4) Mo(1) C(1) O(1) -150(16) ? . . . .
C(1) Mo(1) C(5) C(4) -28.3(3) ? . . . .
C(5) Mo(1) C(1) O(1) -135(16) ? . . . .
C(1) Mo(1) C(7) C(8) -100.1(2) ? . . . .
C(1) Mo(1) C(7) C(15) 147.0(2) ? . . . .
C(1) Mo(1) C(7) C(16) 21.0(3) ? . . . .
C(7) Mo(1) C(1) O(1) 68(16) ? . . . .
C(1) Mo(1) C(8) C(7) 82.0(2) ? . . . .
C(1) Mo(1) C(8) C(9) -160.9(2) ? . . . .
C(8) Mo(1) C(1) O(1) 33(16) ? . . . .
C(1) Mo(1) C(9) C(8) 24.9(3) ? . . . .
C(1) Mo(1) C(9) C(10) 139.1(2) ? . . . .
C(9) Mo(1) C(1) O(1) 19(16) ? . . . .
C(1) Mo(1) C(10) C(9) -77.6(3) ? . . . .
C(1) Mo(1) C(10) C(11) 154.7(3) ? . . . .
C(1) Mo(1) C(10) C(15) 39.4(4) ? . . . .
C(10) Mo(1) C(1) O(1) 65(16) ? . . . .
C(1) Mo(1) C(15) C(7) -38.5(2) ? . . . .
C(1) Mo(1) C(15) C(10) -157.9(2) ? . . . .
C(1) Mo(1) C(15) C(14) 88.8(3) ? . . . .
C(15) Mo(1) C(1) O(1) 89(16) ? . . . .
C(2) Mo(1) C(3) C(4) 29.3(3) ? . . . .
C(3) Mo(1) C(2) O(2) 89(9) ? . . . .
C(2) Mo(1) C(4) C(3) -154.9(2) ? . . . .
C(2) Mo(1) C(4) C(5) 77.6(2) ? . . . .
C(2) Mo(1) C(4) C(6) -39.5(4) ? . . . .
C(4) Mo(1) C(2) O(2) 105(9) ? . . . .
C(2) Mo(1) C(5) C(4) -99.0(2) ? . . . .
C(5) Mo(1) C(2) O(2) 139(9) ? . . . .
C(2) Mo(1) C(7) C(8) -25.4(2) ? . . . .
C(2) Mo(1) C(7) C(15) -138.3(2) ? . . . .
C(2) Mo(1) C(7) C(16) 95.6(3) ? . . . .
C(7) Mo(1) C(2) O(2) -64(9) ? . . . .
C(2) Mo(1) C(8) C(7) 160.6(2) ? . . . .
C(2) Mo(1) C(8) C(9) -82.3(2) ? . . . .
C(8) Mo(1) C(2) O(2) -79(9) ? . . . .
C(2) Mo(1) C(9) C(8) 100.0(2) ? . . . .
C(2) Mo(1) C(9) C(10) -145.9(2) ? . . . .
C(9) Mo(1) C(2) O(2) -114(9) ? . . . .
C(2) Mo(1) C(10) C(9) 40.0(2) ? . . . .
C(2) Mo(1) C(10) C(11) -87.8(3) ? . . . .
C(2) Mo(1) C(10) C(15) 157.0(2) ? . . . .
C(10) Mo(1) C(2) O(2) -136(9) ? . . . .
C(2) Mo(1) C(15) C(7) 78.4(3) ? . . . .
C(2) Mo(1) C(15) C(10) -40.9(3) ? . . . .
C(2) Mo(1) C(15) C(14) -154.3(3) ? . . . .
C(15) Mo(1) C(2) O(2) -111(9) ? . . . .
C(3) Mo(1) C(4) C(5) -127.5(3) ? . . . .
C(3) Mo(1) C(4) C(6) 115.4(5) ? . . . .
C(3) Mo(1) C(5) C(4) 31.6(2) ? . . . .
C(5) Mo(1) C(3) C(4) -30.7(2) ? . . . .
C(3) Mo(1) C(7) C(8) 179.1(2) ? . . . .
C(3) Mo(1) C(7) C(15) 66.2(2) ? . . . .
C(3) Mo(1) C(7) C(16) -59.9(3) ? . . . .
C(7) Mo(1) C(3) C(4) -172.3(2) ? . . . .
C(3) Mo(1) C(8) C(7) -1.4(3) ? . . . .
C(3) Mo(1) C(8) C(9) 115.6(2) ? . . . .
C(8) Mo(1) C(3) C(4) -171.4(2) ? . . . .
C(3) Mo(1) C(9) C(8) -113.1(2) ? . . . .
C(3) Mo(1) C(9) C(10) 1.0(3) ? . . . .
C(9) Mo(1) C(3) C(4) -111.7(2) ? . . . .
C(3) Mo(1) C(10) C(9) -179.3(2) ? . . . .
C(3) Mo(1) C(10) C(11) 52.9(3) ? . . . .
C(3) Mo(1) C(10) C(15) -62.3(2) ? . . . .
C(10) Mo(1) C(3) C(4) -111.1(2) ? . . . .
C(3) Mo(1) C(15) C(7) -118.3(2) ? . . . .
C(3) Mo(1) C(15) C(10) 122.3(2) ? . . . .
C(3) Mo(1) C(15) C(14) 9.0(3) ? . . . .
C(15) Mo(1) C(3) C(4) -140.8(2) ? . . . .
C(5) Mo(1) C(4) C(3) 127.5(3) ? . . . .
C(5) Mo(1) C(4) C(6) -117.1(5) ? . . . .
C(4) Mo(1) C(7) C(8) 171.9(2) ? . . . .
C(4) Mo(1) C(7) C(15) 59.0(3) ? . . . .
C(4) Mo(1) C(7) C(16) -67.0(3) ? . . . .
C(7) Mo(1) C(4) C(3) 11.8(3) ? . . . .
C(7) Mo(1) C(4) C(5) -115.6(2) ? . . . .
C(7) Mo(1) C(4) C(6) 127.3(3) ? . . . .
C(4) Mo(1) C(8) C(7) -62.1(16) ? . . . .
C(4) Mo(1) C(8) C(9) 55.0(16) ? . . . .
C(8) Mo(1) C(4) C(3) 67.5(17) ? . . . .
C(8) Mo(1) C(4) C(5) -60.0(17) ? . . . .
C(8) Mo(1) C(4) C(6) -177.1(14) ? . . . .
C(4) Mo(1) C(9) C(8) -172.6(2) ? . . . .
C(4) Mo(1) C(9) C(10) -58.4(3) ? . . . .
C(9) Mo(1) C(4) C(3) 116.5(3) ? . . . .
C(9) Mo(1) C(4) C(5) -10.9(3) ? . . . .
C(9) Mo(1) C(4) C(6) -128.0(3) ? . . . .
C(4) Mo(1) C(10) C(9) 143.1(2) ? . . . .
C(4) Mo(1) C(10) C(11) 15.4(4) ? . . . .
C(4) Mo(1) C(10) C(15) -99.9(2) ? . . . .
C(10) Mo(1) C(4) C(3) 83.4(2) ? . . . .
C(10) Mo(1) C(4) C(5) -44.1(2) ? . . . .
C(10) Mo(1) C(4) C(6) -161.2(3) ? . . . .
C(4) Mo(1) C(15) C(7) -142.9(2) ? . . . .
C(4) Mo(1) C(15) C(10) 97.8(2) ? . . . .
C(4) Mo(1) C(15) C(14) -15.6(3) ? . . . .
C(15) Mo(1) C(4) C(3) 45.2(3) ? . . . .
C(15) Mo(1) C(4) C(5) -82.2(2) ? . . . .
C(15) Mo(1) C(4) C(6) 160.7(3) ? . . . .
C(5) Mo(1) C(7) C(8) 114.1(3) ? . . . .
C(5) Mo(1) C(7) C(15) 1.3(3) ? . . . .
C(5) Mo(1) C(7) C(16) -124.8(3) ? . . . .
C(7) Mo(1) C(5) C(4) 111.3(2) ? . . . .
C(5) Mo(1) C(8) C(7) -115.5(2) ? . . . .
C(5) Mo(1) C(8) C(9) 1.5(3) ? . . . .
C(8) Mo(1) C(5) C(4) 171.9(2) ? . . . .
C(5) Mo(1) C(9) C(8) -179.0(2) ? . . . .
C(5) Mo(1) C(9) C(10) -64.9(2) ? . . . .
C(9) Mo(1) C(5) C(4) 172.8(2) ? . . . .
C(5) Mo(1) C(10) C(9) 119.8(2) ? . . . .
C(5) Mo(1) C(10) C(11) -7.9(3) ? . . . .
C(5) Mo(1) C(10) C(15) -123.2(2) ? . . . .
C(10) Mo(1) C(5) C(4) 141.5(2) ? . . . .
C(5) Mo(1) C(15) C(7) -179.2(2) ? . . . .
C(5) Mo(1) C(15) C(10) 61.5(2) ? . . . .
C(5) Mo(1) C(15) C(14) -51.9(3) ? . . . .
C(15) Mo(1) C(5) C(4) 112.1(2) ? . . . .
C(7) Mo(1) C(8) C(9) 117.1(3) ? . . . .
C(8) Mo(1) C(7) C(15) -112.9(3) ? . . . .
C(8) Mo(1) C(7) C(16) 121.1(3) ? . . . .
C(7) Mo(1) C(9) C(8) -37.1(2) ? . . . .
C(7) Mo(1) C(9) C(10) 77.0(2) ? . . . .
C(9) Mo(1) C(7) C(8) 36.9(2) ? . . . .
C(9) Mo(1) C(7) C(15) -76.0(2) ? . . . .
C(9) Mo(1) C(7) C(16) 157.9(3) ? . . . .
C(7) Mo(1) C(10) C(9) -81.2(2) ? . . . .
C(7) Mo(1) C(10) C(11) 151.1(4) ? . . . .
C(7) Mo(1) C(10) C(15) 35.8(2) ? . . . .
C(10) Mo(1) C(7) C(8) 78.0(2) ? . . . .
C(10) Mo(1) C(7) C(15) -34.9(2) ? . . . .
C(10) Mo(1) C(7) C(16) -160.9(3) ? . . . .
C(7) Mo(1) C(15) C(10) -119.3(3) ? . . . .
C(7) Mo(1) C(15) C(14) 127.3(4) ? . . . .
C(15) Mo(1) C(7) C(8) 112.9(3) ? . . . .
C(15) Mo(1) C(7) C(16) -126.1(4) ? . . . .
C(8) Mo(1) C(9) C(10) 114.1(3) ? . . . .
C(9) Mo(1) C(8) C(7) -117.1(3) ? . . . .
C(8) Mo(1) C(10) C(9) -38.7(2) ? . . . .
C(8) Mo(1) C(10) C(11) -166.5(4) ? . . . .
C(8) Mo(1) C(10) C(15) 78.3(2) ? . . . .
C(10) Mo(1) C(8) C(7) -78.9(2) ? . . . .
C(10) Mo(1) C(8) C(9) 38.2(2) ? . . . .
C(8) Mo(1) C(15) C(7) 39.7(2) ? . . . .
C(8) Mo(1) C(15) C(10) -79.7(2) ? . . . .
C(8) Mo(1) C(15) C(14) 167.0(3) ? . . . .
C(15) Mo(1) C(8) C(7) -38.58(19) ? . . . .
C(15) Mo(1) C(8) C(9) 78.5(2) ? . . . .
C(9) Mo(1) C(10) C(11) -127.7(4) ? . . . .
C(9) Mo(1) C(10) C(15) 117.0(3) ? . . . .
C(10) Mo(1) C(9) C(8) -114.1(3) ? . . . .
C(9) Mo(1) C(15) C(7) 82.1(2) ? . . . .
C(9) Mo(1) C(15) C(10) -37.3(2) ? . . . .
C(9) Mo(1) C(15) C(14) -150.6(3) ? . . . .
C(15) Mo(1) C(9) C(8) -78.1(2) ? . . . .
C(15) Mo(1) C(9) C(10) 36.01(19) ? . . . .
C(10) Mo(1) C(15) C(7) 119.3(3) ? . . . .
C(10) Mo(1) C(15) C(14) -113.4(3) ? . . . .
C(15) Mo(1) C(10) C(9) -117.0(3) ? . . . .
C(15) Mo(1) C(10) C(11) 115.3(4) ? . . . .
C(17) N(1) C(18) N(2) 179.8(3) ? . . . .
C(17) N(1) C(18) B(1) -3.1(5) ? . . . .
C(18) N(1) C(17) C(16) 109.6(3) ? . . . .
C(17) N(1) C(19) C(20) 179.7(3) ? . . . .
C(19) N(1) C(17) C(16) -69.3(4) ? . . . .
C(18) N(1) C(19) C(20) 0.7(4) ? . . . .
C(19) N(1) C(18) N(2) -1.2(3) ? . . . .
C(19) N(1) C(18) B(1) 175.8(3) ? . . . .
C(18) N(2) C(20) C(19) -0.9(4) ? . . . .
C(20) N(2) C(18) N(1) 1.3(3) ? . . . .
C(20) N(2) C(18) B(1) -176.0(3) ? . . . .
C(21) N(2) C(18) N(1) -178.0(3) ? . . . .
C(21) N(2) C(18) B(1) 4.7(5) ? . . . .
C(21) N(2) C(20) C(19) 178.4(3) ? . . . .
Mo(1) C(3) C(4) C(5) 57.6(3) ? . . . .
Mo(1) C(3) C(4) C(6) -115.9(3) ? . . . .
C(3) C(4) C(5) Mo(1) -57.1(3) ? . . . .
C(6) C(4) C(5) Mo(1) 116.3(3) ? . . . .
Mo(1) C(7) C(8) C(9) -64.2(2) ? . . . .
Mo(1) C(7) C(15) C(10) 61.5(2) ? . . . .
Mo(1) C(7) C(15) C(14) -117.9(3) ? . . . .
Mo(1) C(7) C(16) C(17) -156.8(2) ? . . . .
C(8) C(7) C(15) Mo(1) -64.6(2) ? . . . .
C(8) C(7) C(15) C(10) -3.1(3) ? . . . .
C(8) C(7) C(15) C(14) 177.5(3) ? . . . .
C(15) C(7) C(8) Mo(1) 69.2(2) ? . . . .
C(15) C(7) C(8) C(9) 5.0(3) ? . . . .
C(8) C(7) C(16) C(17) -66.2(4) ? . . . .
C(16) C(7) C(8) Mo(1) -120.2(3) ? . . . .
C(16) C(7) C(8) C(9) 175.5(3) ? . . . .
C(15) C(7) C(16) C(17) 102.4(4) ? . . . .
C(16) C(7) C(15) Mo(1) 124.9(3) ? . . . .
C(16) C(7) C(15) C(10) -173.6(3) ? . . . .
C(16) C(7) C(15) C(14) 7.0(5) ? . . . .
Mo(1) C(8) C(9) C(10) -70.1(2) ? . . . .
C(7) C(8) C(9) Mo(1) 65.1(2) ? . . . .
C(7) C(8) C(9) C(10) -5.0(4) ? . . . .
Mo(1) C(9) C(10) C(11) 116.6(4) ? . . . .
Mo(1) C(9) C(10) C(15) -63.2(2) ? . . . .
C(8) C(9) C(10) Mo(1) 66.1(2) ? . . . .
C(8) C(9) C(10) C(11) -177.3(3) ? . . . .
C(8) C(9) C(10) C(15) 2.9(3) ? . . . .
Mo(1) C(10) C(11) C(12) -89.5(4) ? . . . .
Mo(1) C(10) C(15) C(7) -58.7(2) ? . . . .
Mo(1) C(10) C(15) C(14) 120.7(3) ? . . . .
C(9) C(10) C(11) C(12) -179.3(3) ? . . . .
C(9) C(10) C(15) Mo(1) 58.9(2) ? . . . .
C(9) C(10) C(15) C(7) 0.2(3) ? . . . .
C(9) C(10) C(15) C(14) 179.6(3) ? . . . .
C(11) C(10) C(15) Mo(1) -120.9(3) ? . . . .
C(11) C(10) C(15) C(7) -179.7(3) ? . . . .
C(11) C(10) C(15) C(14) -0.2(4) ? . . . .
C(15) C(10) C(11) C(12) 0.5(5) ? . . . .
C(10) C(11) C(12) C(13) -0.2(4) ? . . . .
C(11) C(12) C(13) C(14) -0.4(6) ? . . . .
C(12) C(13) C(14) C(15) 0.6(6) ? . . . .
C(13) C(14) C(15) Mo(1) 87.7(4) ? . . . .
C(13) C(14) C(15) C(7) 179.0(3) ? . . . .
C(13) C(14) C(15) C(10) -0.3(5) ? . . . .
C(7) C(16) C(17) N(1) 179.7(2) ? . . . .
N(1) C(18) B(1) C(22) -118.2(3) ? . . . .
N(1) C(18) B(1) C(24) 2.0(5) ? . . . .
N(1) C(18) B(1) C(26) 122.6(3) ? . . . .
N(2) C(18) B(1) C(22) 58.3(3) ? . . . .
N(2) C(18) B(1) C(24) 178.5(3) ? . . . .
N(2) C(18) B(1) C(26) -60.9(4) ? . . . .
N(1) C(19) C(20) N(2) 0.1(3) ? . . . .
C(23) C(22) B(1) C(18) 55.4(3) ? . . . .
C(23) C(22) B(1) C(24) -68.1(3) ? . . . .
C(23) C(22) B(1) C(26) 172.2(3) ? . . . .
C(25) C(24) B(1) C(18) -174.7(3) ? . . . .
C(25) C(24) B(1) C(22) -55.8(3) ? . . . .
C(25) C(24) B(1) C(26) 65.4(4) ? . . . .
C(27) C(26) B(1) C(18) -55.1(4) ? . . . .
C(27) C(26) B(1) C(22) -171.2(3) ? . . . .
C(27) C(26) B(1) C(24) 68.9(3) ? . . . .
